data_2243688
loop_
_publ_author_name
'Chong, Saehwa'
'Perry, Samuel'
'Riley, Brian J.'
'Nelson, Zayne J.'

_publ_section_title
;
 Crystal structures and comparisons of potassium rare-earth molybdates
 K<i>RE</i>(MoO~4~)~2~ (<i>RE</i> = Tb, Dy, Ho, Er, Yb, and Lu)
;
_journal_coeditor_code RU2071
_journal_issue 12
_journal_name_full 'Acta Crystallographica Section E'
_journal_page_first 1871
_journal_page_last 1875
_journal_paper_doi 10.1107/S205698902001542X
_journal_volume 76
_journal_year 2020
_chemical_formula_iupac 'K Ho (Mo O4)2'
_chemical_formula_moiety 'K Ho Mo2 O8'
_chemical_formula_sum 'Ho K Mo2 O8'
_chemical_formula_weight 523.91
_chemical_name_systematic
;
Potassium holmium bis(molybdate)
;
_space_group_IT_number 60
_space_group_name_Hall '-P 2n 2ab'
_space_group_name_H-M_alt 'P b c n'
_symmetry_cell_setting orthorhombic
_symmetry_space_group_name_Hall '-P 2n 2ab'
_symmetry_space_group_name_H-M 'P b c n'
_atom_sites_solution_primary dual
_cell_angle_alpha 90
_cell_angle_beta 90
_cell_angle_gamma 90
_cell_formula_units_Z 4
_cell_length_a 5.0770(15)
_cell_length_b 18.161(5)
_cell_length_c 7.934(2)
_cell_measurement_reflns_used 2917
_cell_measurement_temperature 273
_cell_measurement_theta_max 28.802
_cell_measurement_theta_min 3.410
_cell_volume 731.5(3)
_computing_cell_refinement
;
APEX3 (Bruker, 2014)
;
_computing_data_collection
;
APEX3 (Bruker, 2014)
;
_computing_data_reduction
;
APEX3 (Bruker, 2014)
;
_computing_molecular_graphics
;
<i>OLEX2</i> (Dolomanov <i>et al.</i>,  2009)
;
_computing_publication_material
;
publCIF (Westrip, 2010)
;
_computing_structure_refinement
;
SHELXL (Sheldrick, 2015b)
;
_computing_structure_solution
;
SHELXT (Sheldrick, 2015a)
;
_diffrn_ambient_temperature 273
_diffrn_measured_fraction_theta_full 1.000
_diffrn_measured_fraction_theta_max 0.966
_diffrn_measurement_device_type 'Bruker APEXII CCD'
_diffrn_measurement_method '\f and \w scans'
_diffrn_radiation_source 'X-ray tube'
_diffrn_radiation_type MoK\a
_diffrn_radiation_wavelength 0.71073
_diffrn_reflns_av_R_equivalents 0.0323
_diffrn_reflns_av_unetI/netI 0.0237
_diffrn_reflns_limit_h_max 6
_diffrn_reflns_limit_h_min -6
_diffrn_reflns_limit_k_max 24
_diffrn_reflns_limit_k_min -24
_diffrn_reflns_limit_l_max 10
_diffrn_reflns_limit_l_min -10
_diffrn_reflns_number 7665
_diffrn_reflns_theta_full 25.242
_diffrn_reflns_theta_max 28.894
_diffrn_reflns_theta_min 2.243
_exptl_absorpt_coefficient_mu 14.660
_exptl_absorpt_correction_T_max 0.3432
_exptl_absorpt_correction_T_min 0.2483
_exptl_absorpt_correction_type multi-scan
_exptl_absorpt_process_details
;
(SADABS; Krause et al., 2015)
;
_exptl_crystal_colour 'light red'
_exptl_crystal_density_diffrn 4.757
_exptl_crystal_description plate
_exptl_crystal_F_000 936
_exptl_crystal_size_max 0.06
_exptl_crystal_size_mid 0.06
_exptl_crystal_size_min 0.04
_refine_diff_density_max 1.513
_refine_diff_density_min -1.374
_refine_ls_extinction_method none
_refine_ls_goodness_of_fit_all 1.254
_refine_ls_goodness_of_fit_ref 1.254
_refine_ls_matrix_type full
_refine_ls_number_constraints 0
_refine_ls_number_parameters 56
_refine_ls_number_reflns 936
_refine_ls_number_restraints 0
_refine_ls_R_factor_all 0.0316
_refine_ls_R_factor_gt 0.0266
_refine_ls_shift/su_max 0.001
_refine_ls_shift/su_mean 0.000
_refine_ls_structure_factor_coef Fsqd
_refine_ls_weighting_details 'w=1/[\s^2^(Fo^2^)+11.6090P] where P=(Fo^2^+2Fc^2^)/3'
_refine_ls_weighting_scheme calc
_refine_ls_wR_factor_all 0.0611
_refine_ls_wR_factor_ref 0.0625
_reflns_number_gt 818
_reflns_number_total 936
_reflns_threshold_expression 'I > 2\s(I)'
_cod_data_source_file ru2071sup1.cif
_cod_data_source_block Ho_Molybdate
_cod_original_cell_volume 731.5(4)
_cod_original_formula_sum 'K Ho Mo2 O8'
_cod_database_code 2243688

loop_
_space_group_symop_operation_xyz
'x, y, z'
'-x+1/2, -y+1/2, z+1/2'
'-x, y, -z+1/2'
'x+1/2, -y+1/2, -z'
'-x, -y, -z'
'x-1/2, y-1/2, -z-1/2'
'x, -y, z-1/2'
'-x-1/2, y-1/2, z'

loop_
_atom_site_type_symbol
_atom_site_label
_atom_site_fract_x
_atom_site_fract_y
_atom_site_fract_z
_atom_site_U_iso_or_equiv
_atom_site_adp_type
_atom_site_calc_flag
_atom_site_occupancy
_atom_site_disorder_assembly
_atom_site_disorder_group
Ho Ho1 0.000000 0.49423(2) 0.750000 0.00704(12) Uani d 1 . .
Mo Mo1 0.47909(9) 0.60179(3) 0.51614(6) 0.00726(13) Uani d 1 . .
K K1 0.500000 0.77102(11) 0.250000 0.0141(4) Uani d 1 . .
O O4 0.6095(9) 0.6894(3) 0.5227(6) 0.0122(9) Uani d 1 . .
O O2 0.7503(9) 0.5342(2) 0.4941(5) 0.0095(8) Uani d 1 . .
O O1 0.2583(8) 0.5939(2) 0.6923(5) 0.0096(8) Uani d 1 . .
O O3 0.2700(9) 0.6008(2) 0.3389(5) 0.0093(8) Uani d 1 . .

loop_
_atom_site_aniso_label
_atom_site_aniso_U_11
_atom_site_aniso_U_22
_atom_site_aniso_U_33
_atom_site_aniso_U_12
_atom_site_aniso_U_13
_atom_site_aniso_U_23
Ho1 0.00566(18) 0.0094(2) 0.00606(18) 0.000 -0.00040(14) 0.000
Mo1 0.0058(2) 0.0084(3) 0.0076(2) 0.00040(19) -0.00009(17) 0.00032(17)
K1 0.0177(9) 0.0132(9) 0.0115(8) 0.000 0.0013(8) 0.000
O4 0.013(2) 0.014(2) 0.010(2) -0.0011(18) 0.0002(17) 0.0016(17)
O2 0.0080(19) 0.014(2) 0.0061(19) 0.0016(17) 0.0037(18) -0.0005(17)
O1 0.0072(19) 0.013(2) 0.0085(19) -0.0001(17) 0.0015(16) 0.0001(17)
O3 0.013(2) 0.012(2) 0.0035(19) -0.0008(19) -0.0005(15) 0.0000(16)

loop_
_atom_type_symbol
_atom_type_description
_atom_type_scat_dispersion_real
_atom_type_scat_dispersion_imag
_atom_type_scat_source
Ho Ho -0.2175 4.6783 'International Tables Vol C Tables 4.2.6.8 and 6.1.1.4'
K K 0.2009 0.2494 'International Tables Vol C Tables 4.2.6.8 and 6.1.1.4'
Mo Mo -1.6832 0.6857 'International Tables Vol C Tables 4.2.6.8 and 6.1.1.4'
O O 0.0106 0.0060 'International Tables Vol C Tables 4.2.6.8 and 6.1.1.4'

loop_
_geom_angle_atom_site_label_1
_geom_angle_atom_site_label_2
_geom_angle_atom_site_label_3
_geom_angle_site_symmetry_1
_geom_angle_site_symmetry_3
_geom_angle
_geom_angle_publ_flag
Ho1 Ho1 Ho1 5_567 5_566 173.96(2) ?
Ho1 Ho1 K1 5_567 2_565 86.979(11) ?
Ho1 Ho1 K1 5_566 2_565 86.979(11) ?
O2 Ho1 Ho1 7_466 5_566 145.79(11) ?
O2 Ho1 Ho1 5_666 5_566 36.49(11) ?
O2 Ho1 Ho1 1_455 5_566 34.33(10) ?
O2 Ho1 Ho1 3_656 5_566 142.68(10) ?
O2 Ho1 Ho1 7_466 5_567 36.49(11) ?
O2 Ho1 Ho1 5_666 5_567 145.79(11) ?
O2 Ho1 Ho1 1_455 5_567 142.68(10) ?
O2 Ho1 Ho1 3_656 5_567 34.33(10) ?
O2 Ho1 K1 1_455 2_565 73.13(10) ?
O2 Ho1 K1 3_656 2_565 73.13(10) ?
O2 Ho1 K1 5_666 2_565 102.57(11) ?
O2 Ho1 K1 7_466 2_565 102.57(11) ?
O2 Ho1 O2 3_656 1_455 146.3(2) ?
O2 Ho1 O2 7_466 1_455 117.06(18) ?
O2 Ho1 O2 7_466 3_656 70.81(17) ?
O2 Ho1 O2 5_666 1_455 70.81(17) ?
O2 Ho1 O2 5_666 3_656 117.06(18) ?
O2 Ho1 O2 5_666 7_466 154.9(2) ?
O1 Ho1 Ho1 . 5_566 75.99(11) ?
O1 Ho1 Ho1 3_556 5_566 99.12(11) ?
O1 Ho1 Ho1 . 5_567 99.12(11) ?
O1 Ho1 Ho1 3_556 5_567 75.99(11) ?
O1 Ho1 K1 3_556 2_565 37.49(11) ?
O1 Ho1 K1 . 2_565 37.50(11) ?
O1 Ho1 O2 3_556 7_466 72.64(15) ?
O1 Ho1 O2 . 1_455 84.17(15) ?
O1 Ho1 O2 3_556 3_656 84.17(15) ?
O1 Ho1 O2 3_556 1_455 68.97(15) ?
O1 Ho1 O2 . 7_466 130.07(15) ?
O1 Ho1 O2 . 3_656 68.97(15) ?
O1 Ho1 O2 3_556 5_666 130.06(15) ?
O1 Ho1 O2 . 5_666 72.64(15) ?
O1 Ho1 O1 . 3_556 75.0(2) ?
O1 Ho1 O3 3_556 7_566 150.57(15) ?
O1 Ho1 O3 3_556 5_566 108.19(16) ?
O1 Ho1 O3 . 7_566 108.19(16) ?
O1 Ho1 O3 . 5_566 150.57(15) ?
O3 Ho1 Ho1 7_566 5_566 110.11(10) ?
O3 Ho1 Ho1 7_566 5_567 74.62(10) ?
O3 Ho1 Ho1 5_566 5_567 110.11(10) ?
O3 Ho1 Ho1 5_566 5_566 74.62(10) ?
O3 Ho1 K1 5_566 2_565 138.22(11) ?
O3 Ho1 K1 7_566 2_565 138.21(11) ?
O3 Ho1 O2 7_566 3_656 70.64(15) ?
O3 Ho1 O2 7_566 7_466 84.58(15) ?
O3 Ho1 O2 5_566 3_656 139.83(14) ?
O3 Ho1 O2 5_566 5_666 84.58(15) ?
O3 Ho1 O2 7_566 5_666 76.70(15) ?
O3 Ho1 O2 7_566 1_455 139.83(14) ?
O3 Ho1 O2 5_566 7_466 76.70(15) ?
O3 Ho1 O2 5_566 1_455 70.64(15) ?
O3 Ho1 O3 5_566 7_566 83.6(2) ?
K1 Mo1 K1 . 2_565 78.20(2) ?
K1 Mo1 K1 . 2_665 76.49(2) ?
K1 Mo1 K1 2_565 2_665 81.14(4) ?
O4 Mo1 K1 . 2_665 36.25(15) ?
O4 Mo1 K1 . . 41.04(15) ?
O4 Mo1 K1 . 2_565 70.92(15) ?
O4 Mo1 O2 . . 109.2(2) ?
O4 Mo1 O1 . . 106.8(2) ?
O4 Mo1 O3 . . 105.4(2) ?
O2 Mo1 K1 . 2_665 86.25(14) ?
O2 Mo1 K1 . 2_565 156.40(13) ?
O2 Mo1 K1 . . 118.13(13) ?
O1 Mo1 K1 . 2_565 43.60(14) ?
O1 Mo1 K1 . . 121.56(14) ?
O1 Mo1 K1 . 2_665 95.64(14) ?
O1 Mo1 O2 . . 118.95(19) ?
O3 Mo1 K1 . 2_565 90.59(14) ?
O3 Mo1 K1 . 2_665 141.28(15) ?
O3 Mo1 K1 . . 64.79(14) ?
O3 Mo1 O2 . . 111.44(19) ?
O3 Mo1 O1 . . 104.1(2) ?
Mo1 K1 Mo1 3_655 4_566 138.79(2) ?
Mo1 K1 Mo1 3_655 . 69.05(4) ?
Mo1 K1 Mo1 3_655 2_564 103.92(2) ?
Mo1 K1 Mo1 . 4_566 103.92(2) ?
Mo1 K1 Mo1 4_566 2_564 105.89(5) ?
Mo1 K1 Mo1 . 2_564 138.79(2) ?
O4 K1 Mo1 2_664 . 126.98(10) ?
O4 K1 Mo1 . . 24.98(10) ?
O4 K1 Mo1 4_466 2_564 72.85(10) ?
O4 K1 Mo1 3_655 3_655 24.98(10) ?
O4 K1 Mo1 3_655 2_564 79.11(10) ?
O4 K1 Mo1 2_664 3_655 79.93(10) ?
O4 K1 Mo1 4_466 3_655 126.98(10) ?
O4 K1 Mo1 . 4_566 79.11(10) ?
O4 K1 Mo1 . 2_564 148.80(10) ?
O4 K1 Mo1 3_655 4_566 148.80(10) ?
O4 K1 Mo1 2_664 2_564 89.01(10) ?
O4 K1 Mo1 2_664 4_566 72.85(10) ?
O4 K1 Mo1 . 3_655 89.73(11) ?
O4 K1 Mo1 4_466 4_566 89.01(10) ?
O4 K1 Mo1 3_655 . 89.73(11) ?
O4 K1 Mo1 4_466 . 79.93(10) ?
O4 K1 O4 3_655 2_664 76.52(11) ?
O4 K1 O4 . 2_664 121.30(6) ?
O4 K1 O4 2_664 4_466 150.0(2) ?
O4 K1 O4 . 4_466 76.52(11) ?
O4 K1 O4 3_655 4_466 121.30(6) ?
O4 K1 O4 . 3_655 112.9(2) ?
O4 K1 O1 3_655 2_564 104.69(13) ?
O4 K1 O1 . 2_564 135.12(13) ?
O4 K1 O1 . 4_566 104.69(13) ?
O4 K1 O1 4_466 4_566 90.09(14) ?
O4 K1 O1 4_466 2_564 63.11(13) ?
O4 K1 O1 3_655 4_566 135.13(13) ?
O4 K1 O1 2_664 4_566 63.11(13) ?
O4 K1 O1 2_664 2_564 90.09(14) ?
O4 K1 O3 2_664 . 128.28(13) ?
O4 K1 O3 2_664 3_655 81.63(12) ?
O4 K1 O3 3_655 . 65.85(13) ?
O4 K1 O3 4_466 . 81.63(12) ?
O4 K1 O3 4_466 3_655 128.28(13) ?
O4 K1 O3 . 3_655 65.85(13) ?
O4 K1 O3 . . 52.94(12) ?
O4 K1 O3 3_655 3_655 52.93(12) ?
O1 K1 Mo1 4_566 3_655 142.71(9) ?
O1 K1 Mo1 4_566 2_564 81.34(10) ?
O1 K1 Mo1 2_564 . 142.71(9) ?
O1 K1 Mo1 2_564 3_655 129.66(9) ?
O1 K1 Mo1 4_566 . 129.66(9) ?
O1 K1 Mo1 4_566 4_566 26.09(9) ?
O1 K1 Mo1 2_564 4_566 81.34(10) ?
O1 K1 Mo1 2_564 2_564 26.09(9) ?
O1 K1 O1 4_566 2_564 59.05(18) ?
O1 K1 O3 4_566 3_655 132.01(12) ?
O1 K1 O3 2_564 . 132.01(12) ?
O1 K1 O3 2_564 3_655 157.36(11) ?
O1 K1 O3 4_566 . 157.36(11) ?
O3 K1 Mo1 . 4_566 132.03(7) ?
O3 K1 Mo1 . 3_655 51.26(8) ?
O3 K1 Mo1 3_655 2_564 132.03(7) ?
O3 K1 Mo1 3_655 4_566 115.66(8) ?
O3 K1 Mo1 3_655 3_655 28.14(7) ?
O3 K1 Mo1 . 2_564 115.66(8) ?
O3 K1 Mo1 3_655 . 51.26(8) ?
O3 K1 Mo1 . . 28.14(7) ?
O3 K1 O3 . 3_655 47.61(15) ?
Mo1 O4 K1 . 2_665 122.2(2) ?
Mo1 O4 K1 . . 114.0(2) ?
K1 O4 K1 . 2_665 121.97(17) ?
Ho1 O2 Ho1 5_666 1_655 109.19(17) ?
Mo1 O2 Ho1 . 1_655 119.50(19) ?
Mo1 O2 Ho1 . 5_666 128.2(2) ?
Ho1 O1 K1 . 2_565 112.98(16) ?
Mo1 O1 Ho1 . . 125.3(2) ?
Mo1 O1 K1 . 2_565 110.32(19) ?
Ho1 O3 K1 5_566 . 145.41(16) ?
Mo1 O3 Ho1 . 5_566 127.5(2) ?
Mo1 O3 K1 . . 87.06(16) ?

loop_
_geom_bond_atom_site_label_1
_geom_bond_atom_site_label_2
_geom_bond_site_symmetry_2
_geom_bond_distance
_geom_bond_publ_flag
Ho1 Ho1 5_566 3.9723(11) ?
Ho1 Ho1 5_567 3.9723(11) ?
Ho1 K1 2_565 4.263(2) ?
Ho1 O2 7_466 2.372(4) ?
Ho1 O2 5_666 2.372(4) ?
Ho1 O2 1_455 2.501(4) ?
Ho1 O2 3_656 2.501(4) ?
Ho1 O1 3_556 2.282(4) ?
Ho1 O1 . 2.282(4) ?
Ho1 O3 7_566 2.314(4) ?
Ho1 O3 5_566 2.314(4) ?
Mo1 K1 . 3.7303(18) ?
Mo1 K1 2_665 3.9713(14) ?
Mo1 K1 2_565 3.8332(14) ?
Mo1 O4 . 1.724(5) ?
Mo1 O2 . 1.853(4) ?
Mo1 O1 . 1.797(4) ?
Mo1 O3 . 1.762(4) ?
K1 Mo1 2_564 3.8332(14) ?
K1 Mo1 3_655 3.7303(18) ?
K1 Mo1 4_566 3.8332(14) ?
K1 O4 . 2.680(5) ?
K1 O4 4_466 2.775(5) ?
K1 O4 3_655 2.681(5) ?
K1 O4 2_664 2.775(5) ?
K1 O1 4_566 2.819(5) ?
K1 O1 2_564 2.819(5) ?
K1 O3 . 3.380(5) ?
K1 O3 3_655 3.380(5) ?
O4 K1 2_665 2.775(5) ?
O2 Ho1 1_655 2.501(4) ?
O2 Ho1 5_666 2.372(4) ?
O1 K1 2_565 2.819(5) ?
O3 Ho1 5_566 2.314(4) ?

_cod_database_fobs_code 2243688
